data_7008081
loop_
_publ_author_name
'Li, Jian-Rong'
'Bu, Xian-He'
'Jiao, Jiao'
'Du, Wen-Ping'
'Xu, Xiu-Hua'
'Zhang, Ruo-Hua'

_publ_section_title
;
 Novel dithioether-silver(I) coordination architectures: structural
 diversities by varying the spacers and terminal groups of ligands.
;
_journal_issue 3
_journal_name_full 'Dalton transactions (Cambridge, England : 2003)'
_journal_page_first 464
_journal_page_last 474
_journal_paper_doi 10.1039/b416576b
_journal_year 2005
_chemical_formula_sum 'C51 H60 Ag2 Cl2 O8 S6'
_chemical_formula_weight 1279.99
_chemical_name_systematic
;
?
;
_space_group_IT_number 167
_symmetry_cell_setting trigonal
_symmetry_space_group_name_Hall '-R 3 2"c'
_symmetry_space_group_name_H-M 'R -3 c :H'
_atom_sites_solution_hydrogens geom
_atom_sites_solution_primary direct
_atom_sites_solution_secondary difmap
_audit_creation_method SHELXL-97
_cell_angle_alpha 90.00
_cell_angle_beta 90.00
_cell_angle_gamma 120.00
_cell_formula_units_Z 6
_cell_length_a 15.625(3)
_cell_length_b 15.625(3)
_cell_length_c 39.55(1)
_cell_measurement_reflns_used 770
_cell_measurement_temperature 293(2)
_cell_measurement_theta_max 25.7159
_cell_measurement_theta_min 3.0308
_cell_volume 8362(3)
_computing_cell_refinement 'Bruker SMART'
_computing_data_collection 'Bruker SMART'
_computing_data_reduction 'Bruker SHELXTL'
_computing_molecular_graphics 'Bruker SHELXTL'
_computing_publication_material 'Bruker SHELXTL'
_computing_structure_refinement 'SHELXL-97 (Sheldrick, 1997)'
_computing_structure_solution 'SHELXS-97 (Sheldrick, 1990)'
_diffrn_ambient_temperature 293(2)
_diffrn_measured_fraction_theta_full 0.987
_diffrn_measured_fraction_theta_max 0.987
_diffrn_measurement_device_type 'Bruker CCD AREA DETECTOR'
_diffrn_measurement_method 'PHI AND OMEGA SCANS'
_diffrn_radiation_monochromator graphite
_diffrn_radiation_source 'fine-focus sealed tube'
_diffrn_radiation_type MoK\a
_diffrn_radiation_wavelength 0.71073
_diffrn_reflns_av_R_equivalents 0.0449
_diffrn_reflns_av_sigmaI/netI 0.0293
_diffrn_reflns_limit_h_max 18
_diffrn_reflns_limit_h_min -18
_diffrn_reflns_limit_k_max 18
_diffrn_reflns_limit_k_min -15
_diffrn_reflns_limit_l_max 38
_diffrn_reflns_limit_l_min -47
_diffrn_reflns_number 11372
_diffrn_reflns_theta_full 25.50
_diffrn_reflns_theta_max 25.50
_diffrn_reflns_theta_min 2.55
_diffrn_standards_decay_% 0
_diffrn_standards_interval_count 0
_diffrn_standards_interval_time 0
_diffrn_standards_number 0
_exptl_absorpt_coefficient_mu 1.073
_exptl_absorpt_correction_T_max 0.8303
_exptl_absorpt_correction_T_min 0.8140
_exptl_absorpt_correction_type multi-scan
_exptl_absorpt_process_details SADABS
_exptl_crystal_colour COLOrLESS
_exptl_crystal_density_diffrn 1.525
_exptl_crystal_density_meas ?
_exptl_crystal_density_method 'not measured'
_exptl_crystal_description 'BLOCK '
_exptl_crystal_F_000 3924
_exptl_crystal_size_max 0.20
_exptl_crystal_size_mid 0.20
_exptl_crystal_size_min 0.18
_refine_diff_density_max 0.961
_refine_diff_density_min -0.671
_refine_diff_density_rms 0.092
_refine_ls_extinction_method none
_refine_ls_goodness_of_fit_ref 1.035
_refine_ls_hydrogen_treatment constr
_refine_ls_matrix_type full
_refine_ls_number_parameters 132
_refine_ls_number_reflns 1713
_refine_ls_number_restraints 54
_refine_ls_restrained_S_all 1.123
_refine_ls_R_factor_all 0.0649
_refine_ls_R_factor_gt 0.0434
_refine_ls_shift/su_max 0.001
_refine_ls_shift/su_mean 0.000
_refine_ls_structure_factor_coef Fsqd
_refine_ls_weighting_details 'calc w=1/[\s^2^(Fo^2^)+(0.0805P)^2^+0.0000P] where P=(Fo^2^+2Fc^2^)/3'
_refine_ls_weighting_scheme calc
_refine_ls_wR_factor_gt 0.1141
_refine_ls_wR_factor_ref 0.1230
_reflns_number_gt 1255
_reflns_number_total 1713
_reflns_threshold_expression I>2sigma(I)
_cod_data_source_file b416576b.txt
_cod_data_source_block 167
_cod_depositor_comments
;
The following automatic conversions were performed:
'_symmetry_cell_setting' value 'Trigonal' changed to 'trigonal' according
to '/home/saulius/struct/CIF-dictionaries/cif_core.dic' dictionary named
'cif_core.dic' version 2.4.1 from
2010-06-29.

'_exptl_absorpt_correction_type' value 'MULTI-SCAN' changed
to 'multi-scan' according to
'/home/saulius/struct/CIF-dictionaries/cif_core.dic' dictionary named
'cif_core.dic' version 2.4.1 from 2010-06-29.

Automatic conversion script
Id: cif_fix_enum 1527 2010-12-29 10:47:43Z saulius 

The following automatic conversions were performed:

'_exptl_crystal_density_meas' value 'NONE' was changed to '?' - the
value is perceived as not measured.

Automatic conversion script
Id: cif_fix_values 3008 2015-01-20 13:52:24Z robertas 
;
_cod_original_cell_volume 8362(4)
_cod_original_sg_symbol_H-M 'R -3c'
_cod_database_code 7008081

loop_
_symmetry_equiv_pos_as_xyz
'x, y, z'
'-y, x-y, z'
'-x+y, -x, z'
'y, x, -z+1/2'
'x-y, -y, -z+1/2'
'-x, -x+y, -z+1/2'
'x+2/3, y+1/3, z+1/3'
'-y+2/3, x-y+1/3, z+1/3'
'-x+y+2/3, -x+1/3, z+1/3'
'y+2/3, x+1/3, -z+5/6'
'x-y+2/3, -y+1/3, -z+5/6'
'-x+2/3, -x+y+1/3, -z+5/6'
'x+1/3, y+2/3, z+2/3'
'-y+1/3, x-y+2/3, z+2/3'
'-x+y+1/3, -x+2/3, z+2/3'
'y+1/3, x+2/3, -z+7/6'
'x-y+1/3, -y+2/3, -z+7/6'
'-x+1/3, -x+y+2/3, -z+7/6'
'-x, -y, -z'
'y, -x+y, -z'
'x-y, x, -z'
'-y, -x, z-1/2'
'-x+y, y, z-1/2'
'x, x-y, z-1/2'
'-x+2/3, -y+1/3, -z+1/3'
'y+2/3, -x+y+1/3, -z+1/3'
'x-y+2/3, x+1/3, -z+1/3'
'-y+2/3, -x+1/3, z-1/6'
'-x+y+2/3, y+1/3, z-1/6'
'x+2/3, x-y+1/3, z-1/6'
'-x+1/3, -y+2/3, -z+2/3'
'y+1/3, -x+y+2/3, -z+2/3'
'x-y+1/3, x+2/3, -z+2/3'
'-y+1/3, -x+2/3, z+1/6'
'-x+y+1/3, y+2/3, z+1/6'
'x+1/3, x-y+2/3, z+1/6'

loop_
_atom_site_label
_atom_site_type_symbol
_atom_site_fract_x
_atom_site_fract_y
_atom_site_fract_z
_atom_site_U_iso_or_equiv
_atom_site_adp_type
_atom_site_occupancy
_atom_site_symmetry_multiplicity
_atom_site_calc_flag
_atom_site_refinement_flags
_atom_site_disorder_assembly
_atom_site_disorder_group
Ag1 Ag 1.0000 1.0000 0.406506(15) 0.0456(2) Uani 1 3 d S . .
S1 S 0.82121(7) 0.87050(7) 0.40958(3) 0.0407(3) Uani 1 1 d . . .
C1 C 0.8244(4) 1.0004(4) 0.33182(14) 0.0686(14) Uani 1 1 d . . .
H1 H 0.8699 0.9857 0.3222 0.082 Uiso 1 1 calc R . .
C2 C 0.8195(6) 1.0825(5) 0.32075(16) 0.0876(19) Uani 1 1 d . . .
H2 H 0.8610 1.1217 0.3035 0.105 Uiso 1 1 calc R . .
C3 C 0.7557(6) 1.1056(5) 0.33468(18) 0.087(2) Uani 1 1 d . . .
H3 H 0.7540 1.1613 0.3274 0.104 Uiso 1 1 calc R . .
C4 C 0.6922(4) 1.0465(5) 0.35999(16) 0.0758(17) Uani 1 1 d . . .
H4 H 0.6476 1.0624 0.3696 0.091 Uiso 1 1 calc R . .
C5 C 0.6953(4) 0.9643(4) 0.37095(13) 0.0633(13) Uani 1 1 d . . .
H5 H 0.6524 0.9245 0.3878 0.076 Uiso 1 1 calc R . .
C6 C 0.7621(4) 0.9411(3) 0.35690(11) 0.0510(12) Uani 1 1 d . . .
C7 C 0.7649(4) 0.8506(4) 0.36790(13) 0.0638(14) Uani 1 1 d . . .
H7A H 0.8027 0.8361 0.3518 0.077 Uiso 1 1 calc R . .
H7B H 0.6983 0.7944 0.3686 0.077 Uiso 1 1 calc R . .
C8 C 0.8275(3) 0.7584(3) 0.41397(11) 0.0468(10) Uani 1 1 d . . .
H8A H 0.8619 0.7519 0.3946 0.056 Uiso 1 1 calc R . .
H8B H 0.8656 0.7635 0.4340 0.056 Uiso 1 1 calc R . .
C9 C 0.7262(4) 0.6667 0.4167 0.0518(15) Uani 1 2 d S . .
H9A H 0.6922 0.6716 0.4364 0.062 Uiso 0.50 1 calc PR . .
H9B H 0.6872 0.6617 0.3969 0.062 Uiso 0.50 1 calc PR . .
Cl1 Cl 1.0000 1.0000 0.5000 0.0482(6) Uani 1 6 d SDU . .
O2 O 0.9037(4) 0.9467(15) 0.5106(3) 0.191(7) Uani 0.50 1 d PDU . .
O1 O 1.0000 1.0000 0.4627(2) 0.494(14) Uani 0.50 3 d SPDU . .
Cl2 Cl 0.6667 0.2915(7) 0.5833 0.141(5) Uani 0.33 2 d SPDU . .
O5 O 0.6407(14) 0.326(2) 0.5534(3) 0.109(7) Uani 0.33 1 d PDU . .
O6 O 0.7730(7) 0.3333 0.5833 0.191(12) Uani 0.33 2 d SPDU . .
O7 O 0.6179(13) 0.1857(9) 0.5826(10) 0.161(17) Uani 0.17 1 d PDU . .

loop_
_atom_site_aniso_label
_atom_site_aniso_U_11
_atom_site_aniso_U_22
_atom_site_aniso_U_33
_atom_site_aniso_U_23
_atom_site_aniso_U_13
_atom_site_aniso_U_12
Ag1 0.0409(3) 0.0409(3) 0.0550(4) 0.000 0.000 0.02045(14)
S1 0.0393(6) 0.0346(6) 0.0468(6) -0.0031(4) -0.0064(4) 0.0174(5)
C1 0.065(3) 0.067(3) 0.064(3) -0.006(3) -0.013(3) 0.026(3)
C2 0.100(5) 0.068(4) 0.074(4) 0.013(3) -0.010(4) 0.027(4)
C3 0.110(5) 0.066(4) 0.093(4) -0.003(3) -0.045(4) 0.050(4)
C4 0.073(4) 0.082(4) 0.087(4) -0.031(3) -0.038(3) 0.049(3)
C5 0.060(3) 0.059(3) 0.068(3) -0.007(2) -0.020(2) 0.027(3)
C6 0.055(3) 0.044(3) 0.052(3) -0.010(2) -0.026(2) 0.023(2)
C7 0.076(4) 0.047(3) 0.067(3) -0.013(2) -0.029(3) 0.031(3)
C8 0.046(2) 0.033(2) 0.060(3) 0.0077(19) 0.001(2) 0.019(2)
C9 0.044(3) 0.037(3) 0.072(4) 0.001(3) 0.0007(15) 0.0183(16)
Cl1 0.0563(10) 0.0563(10) 0.0320(12) 0.000 0.000 0.0281(5)
O2 0.154(10) 0.195(11) 0.200(12) 0.004(9) 0.045(8) 0.069(8)
O1 0.495(13) 0.495(13) 0.494(19) 0.000 0.000 0.247(7)
Cl2 0.164(7) 0.178(8) 0.077(5) -0.004(3) -0.008(6) 0.082(3)
O5 0.109(12) 0.137(10) 0.100(8) -0.008(10) -0.008(7) 0.075(8)
O6 0.183(14) 0.194(14) 0.200(16) 0.000(10) 0.000(5) 0.097(7)
O7 0.166(19) 0.155(19) 0.149(19) 0.004(11) 0.000(11) 0.071(12)

loop_
_atom_type_symbol
_atom_type_description
_atom_type_scat_dispersion_real
_atom_type_scat_dispersion_imag
_atom_type_scat_source
C C 0.0033 0.0016 'International Tables Vol C Tables 4.2.6.8 and 6.1.1.4'
H H 0.0000 0.0000 'International Tables Vol C Tables 4.2.6.8 and 6.1.1.4'
O O 0.0106 0.0060 'International Tables Vol C Tables 4.2.6.8 and 6.1.1.4'
S S 0.1246 0.1234 'International Tables Vol C Tables 4.2.6.8 and 6.1.1.4'
Cl Cl 0.1484 0.1585 'International Tables Vol C Tables 4.2.6.8 and 6.1.1.4'
Ag Ag -0.8971 1.1015 'International Tables Vol C Tables 4.2.6.8 and 6.1.1.4'

loop_
_geom_angle_atom_site_label_1
_geom_angle_atom_site_label_2
_geom_angle_atom_site_label_3
_geom_angle
_geom_angle_site_symmetry_1
_geom_angle_site_symmetry_3
_geom_angle_publ_flag
O1 Ag1 S1 87.21(3) . . ?
O1 Ag1 S1 87.21(3) . 2_765 ?
S1 Ag1 S1 119.766(5) . 2_765 ?
O1 Ag1 S1 87.21(3) . 3_675 ?
S1 Ag1 S1 119.766(5) . 3_675 ?
S1 Ag1 S1 119.766(5) 2_765 3_675 ?
C8 S1 C7 100.2(2) . . ?
C8 S1 Ag1 102.0(1) . . ?
C7 S1 Ag1 110.1(2) . . ?
C6 C1 C2 120.1(6) . . ?
C3 C2 C1 120.7(6) . . ?
C2 C3 C4 120.0(6) . . ?
C5 C4 C3 120.0(6) . . ?
C4 C5 C6 120.0(5) . . ?
C1 C6 C5 119.1(5) . . ?
C1 C6 C7 120.0(5) . . ?
C5 C6 C7 120.8(5) . . ?
C6 C7 S1 109.9(3) . . ?
C9 C8 S1 112.6(3) . . ?
C8 C9 C8 110.4(5) 11_565 . ?
O2 Cl1 O2 111.0(5) 19_776 20_566 ?
O2 Cl1 O2 111.0(5) 19_776 21_656 ?
O2 Cl1 O2 111.0(5) 20_566 21_656 ?
O2 Cl1 O2 69.0(5) 19_776 3_675 ?
O2 Cl1 O2 69.0(5) 20_566 3_675 ?
O2 Cl1 O2 180.0(10) 21_656 3_675 ?
O2 Cl1 O2 180.000(4) 19_776 . ?
O2 Cl1 O2 69.0(5) 20_566 . ?
O2 Cl1 O2 69.0(5) 21_656 . ?
O2 Cl1 O2 111.0(5) 3_675 . ?
O2 Cl1 O2 56.8(2) 19_776 ? ?
O2 Cl1 O2 144.3(11) 20_566 ? ?
O2 Cl1 O2 56.83(19) 21_656 ? ?
O2 Cl1 O2 123.2(2) 3_675 ? ?
O2 Cl1 O2 123.2(2) . ? ?
O2 Cl1 O2 69.0(5) 19_776 2_765 ?
O2 Cl1 O2 180.0(10) 20_566 2_765 ?
O2 Cl1 O2 69.0(5) 21_656 2_765 ?
O2 Cl1 O2 111.0(5) 3_675 2_765 ?
O2 Cl1 O2 111.0(5) . 2_765 ?
O2 Cl1 O2 35.7(11) ? 2_765 ?
O2 Cl1 O1 72.1(6) 19_776 . ?
O2 Cl1 O1 72.1(6) 20_566 . ?
O2 Cl1 O1 72.1(6) 21_656 . ?
O2 Cl1 O1 107.9(6) 3_675 . ?
O2 Cl1 O1 107.9(6) . . ?
O2 Cl1 O1 72.1(6) ? . ?
O2 Cl1 O1 107.9(6) 2_765 . ?
O2 Cl1 O1 107.9(6) 19_776 19_776 ?
O2 Cl1 O1 107.9(6) 20_566 19_776 ?
O2 Cl1 O1 107.9(6) 21_656 19_776 ?
O2 Cl1 O1 72.1(6) 3_675 19_776 ?
O2 Cl1 O1 72.1(6) . 19_776 ?
O2 Cl1 O1 107.9(6) ? 19_776 ?
O2 Cl1 O1 72.1(6) 2_765 19_776 ?
O1 Cl1 O1 180.000(6) . 19_776 ?
Cl1 O2 O2 55.5(3) . 21_656 ?
Cl1 O2 O2 55.5(3) . 20_566 ?
O2 O2 O2 93.4(12) 21_656 20_566 ?
Cl1 O2 O1 56.8(3) . 19_776 ?
O2 O2 O1 90.8(4) 21_656 19_776 ?
O2 O2 O1 90.8(4) 20_566 19_776 ?
Cl1 O1 O2 51.0(4) . ? ?
Cl1 O1 O2 51.0(4) . 19_776 ?
O2 O1 O2 45.8(3) ? 19_776 ?
Cl1 O1 O2 51.0(4) . 20_566 ?
O2 O1 O2 102.1(9) ? 20_566 ?
O2 O1 O2 84.7(7) 19_776 20_566 ?
Cl1 O1 O2 51.0(4) . 21_656 ?
O2 O1 O2 45.8(3) ? 21_656 ?
O2 O1 O2 84.7(7) 19_776 21_656 ?
O2 O1 O2 84.7(7) 20_566 21_656 ?
Cl1 O1 Ag1 180.0 . . ?
O2 O1 Ag1 129.0(4) ? . ?
O2 O1 Ag1 129.0(4) 19_776 . ?
O2 O1 Ag1 129.0(4) 20_566 . ?
O2 O1 Ag1 129.0(4) 21_656 . ?
Cl2 Cl2 Cl2 60.000(1) 2_655 3_665 ?
Cl2 Cl2 O5 80.0(9) 2_655 16_545 ?
Cl2 Cl2 O5 75.2(11) 3_665 16_545 ?
Cl2 Cl2 O5 75.2(11) 2_655 2_655 ?
Cl2 Cl2 O5 80.0(9) 3_665 2_655 ?
O5 Cl2 O5 151.2(16) 16_545 2_655 ?
Cl2 Cl2 O7 177.1(13) 2_655 . ?
Cl2 Cl2 O7 122.6(9) 3_665 . ?
O5 Cl2 O7 102(2) 16_545 . ?
O5 Cl2 O7 104(2) 2_655 . ?
Cl2 Cl2 O7 122.6(9) 2_655 18_655 ?
Cl2 Cl2 O7 177.1(13) 3_665 18_655 ?
O5 Cl2 O7 104(2) 16_545 18_655 ?
O5 Cl2 O7 102(2) 2_655 18_655 ?
O7 Cl2 O7 54.9(18) . 18_655 ?
Cl2 Cl2 O5 55.4(9) 2_655 18_655 ?
Cl2 Cl2 O5 71.1(12) 3_665 18_655 ?
O5 Cl2 O5 25.7(13) 16_545 18_655 ?
O5 Cl2 O5 130.2(9) 2_655 18_655 ?
O7 Cl2 O5 126(2) . 18_655 ?
O7 Cl2 O5 109.1(9) 18_655 18_655 ?
Cl2 Cl2 O5 71.1(12) 2_655 . ?
Cl2 Cl2 O5 55.4(9) 3_665 . ?
O5 Cl2 O5 130.2(9) 16_545 . ?
O5 Cl2 O5 25.7(13) 2_655 . ?
O7 Cl2 O5 109.1(9) . . ?
O7 Cl2 O5 126(2) 18_655 . ?
O5 Cl2 O5 118(2) 18_655 . ?
Cl2 Cl2 O6 67.0(4) 2_655 . ?
Cl2 Cl2 O6 127.0(4) 3_665 . ?
O5 Cl2 O6 96.4(14) 16_545 . ?
O5 Cl2 O6 87.1(14) 2_655 . ?
O7 Cl2 O6 110.4(10) . . ?
O7 Cl2 O6 55.6(10) 18_655 . ?
O5 Cl2 O6 79.6(10) 18_655 . ?
O5 Cl2 O6 107.8(7) . . ?
Cl2 Cl2 O6 127.0(4) 2_655 3_665 ?
Cl2 Cl2 O6 67.0(4) 3_665 3_665 ?
O5 Cl2 O6 87.1(14) 16_545 3_665 ?
O5 Cl2 O6 96.4(14) 2_655 3_665 ?
O7 Cl2 O6 55.6(10) . 3_665 ?
O7 Cl2 O6 110.4(10) 18_655 3_665 ?
O5 Cl2 O6 107.8(7) 18_655 3_665 ?
O5 Cl2 O6 79.6(10) . 3_665 ?
O6 Cl2 O6 166.0(9) . 3_665 ?
Cl2 Cl2 O5 63.9(11) 2_655 17 ?
Cl2 Cl2 O5 52.8(7) 3_665 17 ?
O5 Cl2 O5 23.6(10) 16_545 17 ?
O5 Cl2 O5 128.1(12) 2_655 17 ?
O7 Cl2 O5 118.4(15) . 17 ?
O7 Cl2 O5 126.5(19) 18_655 17 ?
O5 Cl2 O5 24.3(10) 18_655 17 ?
O5 Cl2 O5 106.9(14) . 17 ?
O6 Cl2 O5 103.8(10) . 17 ?
O6 Cl2 O5 84.8(9) 3_665 17 ?
Cl2 Cl2 O5 52.8(7) 2_655 3_665 ?
Cl2 Cl2 O5 63.9(11) 3_665 3_665 ?
O5 Cl2 O5 128.1(12) 16_545 3_665 ?
O5 Cl2 O5 23.6(10) 2_655 3_665 ?
O7 Cl2 O5 126.5(19) . 3_665 ?
O7 Cl2 O5 118.4(15) 18_655 3_665 ?
O5 Cl2 O5 106.9(14) 18_655 3_665 ?
O5 Cl2 O5 24.3(10) . 3_665 ?
O6 Cl2 O5 84.8(9) . 3_665 ?
O6 Cl2 O5 103.8(9) 3_665 3_665 ?
O5 Cl2 O5 106(2) 17 3_665 ?
O5 O5 O5 60.00(3) 3_665 2_655 ?
O5 O5 Cl2 97(2) 3_665 3_665 ?
O5 O5 Cl2 105.1(8) 2_655 3_665 ?
O5 O5 Cl2 85(2) 3_665 . ?
O5 O5 Cl2 57.8(16) 2_655 . ?
Cl2 O5 Cl2 49.4(9) 3_665 . ?
O5 O5 Cl2 51.3(8) 3_665 2_655 ?
O5 O5 Cl2 71(2) 2_655 2_655 ?
Cl2 O5 Cl2 47.3(9) 3_665 2_655 ?
Cl2 O5 Cl2 44.9(7) . 2_655 ?
O7 O6 O7 169.1(14) 2_655 18_655 ?
O7 O6 Cl2 107.6(10) 2_655 . ?
O7 O6 Cl2 61.6(7) 18_655 . ?
O7 O6 Cl2 61.6(7) 2_655 2_655 ?
O7 O6 Cl2 107.6(10) 18_655 2_655 ?
Cl2 O6 Cl2 46.0(9) . 2_655 ?
O7 O7 O6 125.3(8) 18_655 3_665 ?
O7 O7 Cl2 62.6(9) 18_655 . ?
O6 O7 Cl2 62.8(8) 3_665 . ?

loop_
_geom_bond_atom_site_label_1
_geom_bond_atom_site_label_2
_geom_bond_distance
_geom_bond_site_symmetry_2
_geom_bond_publ_flag
Ag1 O1 2.22(1) . ?
Ag1 S1 2.502(1) . ?
Ag1 S1 2.502(1) 2_765 ?
Ag1 S1 2.502(1) 3_675 ?
S1 C8 1.811(4) . ?
S1 C7 1.821(5) . ?
C1 C6 1.374(7) . ?
C1 C2 1.394(9) . ?
C2 C3 1.336(9) . ?
C3 C4 1.387(9) . ?
C4 C5 1.379(8) . ?
C5 C6 1.382(7) . ?
C6 C7 1.502(7) . ?
C8 C9 1.518(5) . ?
C9 C8 1.518(5) 11_565 ?
Cl1 O2 1.371(4) 19_776 ?
Cl1 O2 1.371(3) 20_566 ?
Cl1 O2 1.371(3) 21_656 ?
Cl1 O2 1.371(3) 3_675 ?
Cl1 O2 1.371(4) . ?
Cl1 O2 1.371(3) ? ?
Cl1 O2 1.371(3) 2_765 ?
Cl1 O1 1.476(10) . ?
Cl1 O1 1.476(10) 19_776 ?
O2 O2 1.553(11) 21_656 ?
O2 O2 1.553(11) 20_566 ?
O2 O1 1.679(15) 19_776 ?
O1 O2 1.679(15) ? ?
O1 O2 1.679(15) 19_776 ?
O1 O2 1.679(15) 20_566 ?
O1 O2 1.679(15) 21_656 ?
Cl2 Cl2 1.132(18) 2_655 ?
Cl2 Cl2 1.132(18) 3_665 ?
Cl2 O5 1.227(17) 16_545 ?
Cl2 O5 1.227(17) 2_655 ?
Cl2 O7 1.433(10) . ?
Cl2 O7 1.433(10) 18_655 ?
Cl2 O5 1.440(9) 18_655 ?
Cl2 O5 1.440(9) . ?
Cl2 O6 1.449(10) . ?
Cl2 O6 1.449(10) 3_665 ?
Cl2 O5 1.52(2) 17 ?
Cl2 O5 1.52(2) 3_665 ?
O5 O5 0.63(3) 3_665 ?
O5 O5 0.63(3) 2_655 ?
O5 Cl2 1.227(17) 3_665 ?
O5 Cl2 1.52(2) 2_655 ?
O6 O7 1.34(3) 2_655 ?
O6 O7 1.34(3) 18_655 ?
O6 Cl2 1.449(9) 2_655 ?
O7 O7 1.32(4) 18_655 ?
O7 O6 1.34(3) 3_665 ?

loop_
_geom_torsion_atom_site_label_1
_geom_torsion_atom_site_label_2
_geom_torsion_atom_site_label_3
_geom_torsion_atom_site_label_4
_geom_torsion
_geom_torsion_site_symmetry_1
_geom_torsion_site_symmetry_2
_geom_torsion_site_symmetry_3
_geom_torsion_site_symmetry_4
_geom_torsion_publ_flag
O1 Ag1 S1 C8 -84.97(15) . . . . ?
S1 Ag1 S1 C8 0.22(16) 2_765 . . . ?
S1 Ag1 S1 C8 -170.16(14) 3_675 . . . ?
O1 Ag1 S1 C7 169.37(18) . . . . ?
S1 Ag1 S1 C7 -105.44(18) 2_765 . . . ?
S1 Ag1 S1 C7 84.18(19) 3_675 . . . ?
C6 C1 C2 C3 1.2(9) . . . . ?
C1 C2 C3 C4 -1.2(9) . . . . ?
C2 C3 C4 C5 0.4(9) . . . . ?
C3 C4 C5 C6 0.5(8) . . . . ?
C2 C1 C6 C5 -0.3(7) . . . . ?
C2 C1 C6 C7 177.7(5) . . . . ?
C4 C5 C6 C1 -0.5(7) . . . . ?
C4 C5 C6 C7 -178.5(4) . . . . ?
C1 C6 C7 S1 107.8(5) . . . . ?
C5 C6 C7 S1 -74.2(5) . . . . ?
C8 S1 C7 C6 -173.8(4) . . . . ?
Ag1 S1 C7 C6 -66.9(4) . . . . ?
C7 S1 C8 C9 -67.2(3) . . . . ?
Ag1 S1 C8 C9 179.6(2) . . . . ?
S1 C8 C9 C8 178.5(3) . . . 11_565 ?
O2 Cl1 O2 O2 -123(42) 19_776 . . 21_656 ?
O2 Cl1 O2 O2 124.0(14) 20_566 . . 21_656 ?
O2 Cl1 O2 O2 180.000(1) 3_675 . . 21_656 ?
O2 Cl1 O2 O2 -17.9(4) ? . . 21_656 ?
O2 Cl1 O2 O2 -56.0(14) 2_765 . . 21_656 ?
O1 Cl1 O2 O2 62.0(7) . . . 21_656 ?
O1 Cl1 O2 O2 -118.0(7) 19_776 . . 21_656 ?
O2 Cl1 O2 O2 113(18) 19_776 . . 20_566 ?
O2 Cl1 O2 O2 -124.0(14) 21_656 . . 20_566 ?
O2 Cl1 O2 O2 56.0(14) 3_675 . . 20_566 ?
O2 Cl1 O2 O2 -142.0(10) ? . . 20_566 ?
O2 Cl1 O2 O2 180.000(2) 2_765 . . 20_566 ?
O1 Cl1 O2 O2 -62.0(7) . . . 20_566 ?
O1 Cl1 O2 O2 118.0(7) 19_776 . . 20_566 ?
O2 Cl1 O2 O1 -5(7) 19_776 . . 19_776 ?
O2 Cl1 O2 O1 -118.0(7) 20_566 . . 19_776 ?
O2 Cl1 O2 O1 118.0(7) 21_656 . . 19_776 ?
O2 Cl1 O2 O1 -62.0(7) 3_675 . . 19_776 ?
O2 Cl1 O2 O1 100.0(3) ? . . 19_776 ?
O2 Cl1 O2 O1 62.0(7) 2_765 . . 19_776 ?
O1 Cl1 O2 O1 180.000(4) . . . 19_776 ?
O2 Cl1 O1 O2 60.00(3) 19_776 . . ? ?
O2 Cl1 O1 O2 180.00(2) 20_566 . . ? ?
O2 Cl1 O1 O2 -60.00(3) 21_656 . . ? ?
O2 Cl1 O1 O2 120.00(3) 3_675 . . ? ?
O2 Cl1 O1 O2 -120.00(3) . . . ? ?
O2 Cl1 O1 O2 0.00(2) 2_765 . . ? ?
O1 Cl1 O1 O2 0(100) 19_776 . . ? ?
O2 Cl1 O1 O2 120.000(1) 20_566 . . 19_776 ?
O2 Cl1 O1 O2 -120.000(4) 21_656 . . 19_776 ?
O2 Cl1 O1 O2 60.000(3) 3_675 . . 19_776 ?
O2 Cl1 O1 O2 180.000(4) . . . 19_776 ?
O2 Cl1 O1 O2 -60.000(2) ? . . 19_776 ?
O2 Cl1 O1 O2 -60.000(1) 2_765 . . 19_776 ?
O1 Cl1 O1 O2 0(100) 19_776 . . 19_776 ?
O2 Cl1 O1 O2 -120.00(3) 19_776 . . 20_566 ?
O2 Cl1 O1 O2 120.00(3) 21_656 . . 20_566 ?
O2 Cl1 O1 O2 -60.00(3) 3_675 . . 20_566 ?
O2 Cl1 O1 O2 60.00(2) . . . 20_566 ?
O2 Cl1 O1 O2 180.00(2) ? . . 20_566 ?
O2 Cl1 O1 O2 180.00(2) 2_765 . . 20_566 ?
O1 Cl1 O1 O2 0(100) 19_776 . . 20_566 ?
O2 Cl1 O1 O2 120.000(9) 19_776 . . 21_656 ?
O2 Cl1 O1 O2 -120.000(6) 20_566 . . 21_656 ?
O2 Cl1 O1 O2 180.000(8) 3_675 . . 21_656 ?
O2 Cl1 O1 O2 -60.000(9) . . . 21_656 ?
O2 Cl1 O1 O2 60.000(6) ? . . 21_656 ?
O2 Cl1 O1 O2 60.000(6) 2_765 . . 21_656 ?
O1 Cl1 O1 O2 0(100) 19_776 . . 21_656 ?
O2 Cl1 O1 Ag1 -30(100) 19_776 . . . ?
O2 Cl1 O1 Ag1 90(100) 20_566 . . . ?
O2 Cl1 O1 Ag1 -150(100) 21_656 . . . ?
O2 Cl1 O1 Ag1 30(100) 3_675 . . . ?
O2 Cl1 O1 Ag1 150(100) . . . . ?
O2 Cl1 O1 Ag1 -90(100) ? . . . ?
O2 Cl1 O1 Ag1 -90(100) 2_765 . . . ?
O1 Cl1 O1 Ag1 0(100) 19_776 . . . ?
S1 Ag1 O1 Cl1 -161(100) . . . . ?
S1 Ag1 O1 Cl1 79(100) 2_765 . . . ?
S1 Ag1 O1 Cl1 -41(100) 3_675 . . . ?
S1 Ag1 O1 O2 109.0(11) . . . ? ?
S1 Ag1 O1 O2 -11.0(11) 2_765 . . ? ?
S1 Ag1 O1 O2 -131.0(11) 3_675 . . ? ?
S1 Ag1 O1 O2 169.0(11) . . . 19_776 ?
S1 Ag1 O1 O2 49.0(11) 2_765 . . 19_776 ?
S1 Ag1 O1 O2 -71.0(11) 3_675 . . 19_776 ?
S1 Ag1 O1 O2 -71.0(11) . . . 20_566 ?
S1 Ag1 O1 O2 169.0(11) 2_765 . . 20_566 ?
S1 Ag1 O1 O2 49.0(11) 3_675 . . 20_566 ?
S1 Ag1 O1 O2 49.0(11) . . . 21_656 ?
S1 Ag1 O1 O2 -71.0(11) 2_765 . . 21_656 ?
S1 Ag1 O1 O2 169.0(11) 3_675 . . 21_656 ?
Cl2 Cl2 O5 O5 37(4) 2_655 . . 3_665 ?
Cl2 Cl2 O5 O5 103(4) 3_665 . . 3_665 ?
O5 Cl2 O5 O5 95.2(19) 16_545 . . 3_665 ?
O5 Cl2 O5 O5 -57.7(9) 2_655 . . 3_665 ?
O7 Cl2 O5 O5 -140(4) . . . 3_665 ?
O7 Cl2 O5 O5 -80(5) 18_655 . . 3_665 ?
O5 Cl2 O5 O5 68(4) 18_655 . . 3_665 ?
O6 Cl2 O5 O5 -20(4) . . . 3_665 ?
O6 Cl2 O5 O5 172(4) 3_665 . . 3_665 ?
O5 Cl2 O5 O5 91(5) 17 . . 3_665 ?
Cl2 Cl2 O5 O5 95(5) 2_655 . . 2_655 ?
Cl2 Cl2 O5 O5 161(5) 3_665 . . 2_655 ?
O5 Cl2 O5 O5 153(3) 16_545 . . 2_655 ?
O7 Cl2 O5 O5 -82(5) . . . 2_655 ?
O7 Cl2 O5 O5 -22(6) 18_655 . . 2_655 ?
O5 Cl2 O5 O5 125(5) 18_655 . . 2_655 ?
O6 Cl2 O5 O5 38(5) . . . 2_655 ?
O6 Cl2 O5 O5 -130(5) 3_665 . . 2_655 ?
O5 Cl2 O5 O5 149(6) 17 . . 2_655 ?
O5 Cl2 O5 O5 57.7(10) 3_665 . . 2_655 ?
Cl2 Cl2 O5 Cl2 -66.0(8) 2_655 . . 3_665 ?
O5 Cl2 O5 Cl2 -8(3) 16_545 . . 3_665 ?
O5 Cl2 O5 Cl2 -161(5) 2_655 . . 3_665 ?
O7 Cl2 O5 Cl2 117.0(12) . . . 3_665 ?
O7 Cl2 O5 Cl2 176.9(11) 18_655 . . 3_665 ?
O5 Cl2 O5 Cl2 -35.6(5) 18_655 . . 3_665 ?
O6 Cl2 O5 Cl2 -123.1(7) . . . 3_665 ?
O6 Cl2 O5 Cl2 69.1(6) 3_665 . . 3_665 ?
O5 Cl2 O5 Cl2 -12.1(8) 17 . . 3_665 ?
O5 Cl2 O5 Cl2 -103(4) 3_665 . . 3_665 ?
Cl2 Cl2 O5 Cl2 66.0(8) 3_665 . . 2_655 ?
O5 Cl2 O5 Cl2 58(2) 16_545 . . 2_655 ?
O5 Cl2 O5 Cl2 -95(5) 2_655 . . 2_655 ?
O7 Cl2 O5 Cl2 -177.0(13) . . . 2_655 ?
O7 Cl2 O5 Cl2 -117.1(14) 18_655 . . 2_655 ?
O5 Cl2 O5 Cl2 30.4(3) 18_655 . . 2_655 ?
O6 Cl2 O5 Cl2 -57.1(7) . . . 2_655 ?
O6 Cl2 O5 Cl2 135.2(5) 3_665 . . 2_655 ?
O5 Cl2 O5 Cl2 53.9(11) 17 . . 2_655 ?
O5 Cl2 O5 Cl2 -37(4) 3_665 . . 2_655 ?
Cl2 Cl2 O6 O7 -1.3(18) 2_655 . . 2_655 ?
Cl2 Cl2 O6 O7 -1.3(18) 3_665 . . 2_655 ?
O5 Cl2 O6 O7 -77.6(19) 16_545 . . 2_655 ?
O5 Cl2 O6 O7 73.8(19) 2_655 . . 2_655 ?
O7 Cl2 O6 O7 177(4) . . . 2_655 ?
O7 Cl2 O6 O7 -179.89(16) 18_655 . . 2_655 ?
O5 Cl2 O6 O7 -58.0(14) 18_655 . . 2_655 ?
O5 Cl2 O6 O7 58(3) . . . 2_655 ?
O6 Cl2 O6 O7 178.7(18) 3_665 . . 2_655 ?
O5 Cl2 O6 O7 -55(2) 17 . . 2_655 ?
O5 Cl2 O6 O7 50.2(17) 3_665 . . 2_655 ?
Cl2 Cl2 O6 O7 179(2) 2_655 . . 18_655 ?
Cl2 Cl2 O6 O7 179(2) 3_665 . . 18_655 ?
O5 Cl2 O6 O7 102(2) 16_545 . . 18_655 ?
O5 Cl2 O6 O7 -106(2) 2_655 . . 18_655 ?
O7 Cl2 O6 O7 -3(4) . . . 18_655 ?
O5 Cl2 O6 O7 121.9(16) 18_655 . . 18_655 ?
O5 Cl2 O6 O7 -122(3) . . . 18_655 ?
O6 Cl2 O6 O7 -1(2) 3_665 . . 18_655 ?
O5 Cl2 O6 O7 125(3) 17 . . 18_655 ?
O5 Cl2 O6 O7 -129.9(18) 3_665 . . 18_655 ?
Cl2 Cl2 O6 Cl2 0.0 3_665 . . 2_655 ?
O5 Cl2 O6 Cl2 -76.2(8) 16_545 . . 2_655 ?
O5 Cl2 O6 Cl2 75.1(8) 2_655 . . 2_655 ?
O7 Cl2 O6 Cl2 178.7(17) . . . 2_655 ?
O7 Cl2 O6 Cl2 -179(2) 18_655 . . 2_655 ?
O5 Cl2 O6 Cl2 -56.7(11) 18_655 . . 2_655 ?
O5 Cl2 O6 Cl2 59.7(12) . . . 2_655 ?
O6 Cl2 O6 Cl2 180.000(1) 3_665 . . 2_655 ?
O5 Cl2 O6 Cl2 -53.5(11) 17 . . 2_655 ?
O5 Cl2 O6 Cl2 51.6(9) 3_665 . . 2_655 ?
Cl2 Cl2 O7 O7 27(33) 2_655 . . 18_655 ?
Cl2 Cl2 O7 O7 -178(2) 3_665 . . 18_655 ?
O5 Cl2 O7 O7 -99(4) 16_545 . . 18_655 ?
O5 Cl2 O7 O7 95(4) 2_655 . . 18_655 ?
O5 Cl2 O7 O7 -89(3) 18_655 . . 18_655 ?
O5 Cl2 O7 O7 121(3) . . . 18_655 ?
O6 Cl2 O7 O7 3(4) . . . 18_655 ?
O6 Cl2 O7 O7 -177(4) 3_665 . . 18_655 ?
O5 Cl2 O7 O7 -117(3) 17 . . 18_655 ?
O5 Cl2 O7 O7 102(2) 3_665 . . 18_655 ?
Cl2 Cl2 O7 O6 -156(29) 2_655 . . 3_665 ?
Cl2 Cl2 O7 O6 -2(2) 3_665 . . 3_665 ?
O5 Cl2 O7 O6 78.2(10) 16_545 . . 3_665 ?
O5 Cl2 O7 O6 -88.4(11) 2_655 . . 3_665 ?
O7 Cl2 O7 O6 177(4) 18_655 . . 3_665 ?
O5 Cl2 O7 O6 88(2) 18_655 . . 3_665 ?
O5 Cl2 O7 O6 -62.1(16) . . . 3_665 ?
O6 Cl2 O7 O6 179.6(5) . . . 3_665 ?
O5 Cl2 O7 O6 60.3(19) 17 . . 3_665 ?
O5 Cl2 O7 O6 -81(2) 3_665 . . 3_665 ?
